data_7003744
loop_
_publ_author_name
'Adams, Christopher J.'
'Anderson, Kirsty M.'
'Charmant, Jonathan P. H.'
'Connelly, Neil G.'
'Field, Bevis A.'
'Hallett, Andrew J.'
'Horne, Mathew'

_publ_section_title
;
 Solid state and solution structures of rhodium and iridium
 poly(pyrazolyl)borate diene complexes
;
_journal_issue 20
_journal_name_full 'Dalton Transactions'
_journal_page_first 2680
_journal_page_last 2692
_journal_paper_doi 10.1039/b719223a
_journal_year 2008
_chemical_formula_sum 'C25 H37 B Ir N7'
_chemical_formula_weight 638.65
_chemical_name_systematic
;
?
;
_space_group_IT_number 4
_symmetry_cell_setting monoclinic
_symmetry_space_group_name_Hall 'P 2yb'
_symmetry_space_group_name_H-M 'P 1 21 1'
_atom_sites_solution_hydrogens geom
_atom_sites_solution_primary direct
_atom_sites_solution_secondary difmap
_audit_creation_method shelxl-97
_cell_angle_alpha 90.00
_cell_angle_beta 111.294(2)
_cell_angle_gamma 90.00
_cell_formula_units_Z 2
_cell_length_a 8.6937(10)
_cell_length_b 14.3403(16)
_cell_length_c 11.0382(13)
_cell_measurement_reflns_used 72
_cell_measurement_temperature 293(2)
_cell_volume 1282.2(3)
_computing_cell_refinement 'Bruker SMART'
_computing_data_collection 'Bruker SMART'
_computing_data_reduction 'Bruker SHELXTL'
_computing_molecular_graphics 'Bruker SHELXTL'
_computing_publication_material 'Bruker SHELXTL'
_computing_structure_refinement 'SHELXL-97 (Sheldrick, 1997)'
_computing_structure_solution 'SHELXS-97 (Sheldrick, 1990)'
_diffrn_ambient_temperature 293(2)
_diffrn_measured_fraction_theta_full 0.995
_diffrn_measured_fraction_theta_max 0.995
_diffrn_measurement_device_type 'CCD area detector'
_diffrn_measurement_method 'omega scans with narrow frames'
_diffrn_radiation_monochromator graphite
_diffrn_radiation_source 'fine-focus sealed tube'
_diffrn_radiation_type mok\a
_diffrn_radiation_wavelength 0.71073
_diffrn_reflns_av_R_equivalents 0.0337
_diffrn_reflns_av_sigmaI/netI 0.0819
_diffrn_reflns_limit_h_max 11
_diffrn_reflns_limit_h_min -9
_diffrn_reflns_limit_k_max 18
_diffrn_reflns_limit_k_min -16
_diffrn_reflns_limit_l_max 12
_diffrn_reflns_limit_l_min -14
_diffrn_reflns_number 8437
_diffrn_reflns_theta_full 27.50
_diffrn_reflns_theta_max 27.50
_diffrn_reflns_theta_min 2.44
_diffrn_standards_decay_% 0
_exptl_absorpt_coefficient_mu 5.234
_exptl_absorpt_correction_T_max 1.00
_exptl_absorpt_correction_T_min 0.88
_exptl_absorpt_correction_type multi-scan
_exptl_absorpt_process_details SADABS
_exptl_crystal_colour Orange-yellow
_exptl_crystal_density_diffrn 1.654
_exptl_crystal_density_meas ?
_exptl_crystal_density_method .
_exptl_crystal_description Plate
_exptl_crystal_F_000 636
_exptl_crystal_size_max 0.3
_exptl_crystal_size_mid 0.1
_exptl_crystal_size_min 0.02
_refine_diff_density_max 2.091
_refine_diff_density_min -1.076
_refine_diff_density_rms 0.125
_refine_ls_abs_structure_details 'Flack H D (1983), Acta Cryst. A39, 876-881'
_refine_ls_abs_structure_Flack 0.042(10)
_refine_ls_extinction_method none
_refine_ls_goodness_of_fit_ref 0.893
_refine_ls_hydrogen_treatment constr
_refine_ls_matrix_type full
_refine_ls_number_parameters 309
_refine_ls_number_reflns 5286
_refine_ls_number_restraints 1
_refine_ls_restrained_S_all 0.893
_refine_ls_R_factor_all 0.0445
_refine_ls_R_factor_gt 0.0317
_refine_ls_shift/su_max 0.001
_refine_ls_shift/su_mean 0.000
_refine_ls_structure_factor_coef Fsqd
_refine_ls_weighting_details 'calc w=1/[\s^2^(Fo^2^)+(0.0241P)^2^+0.0000P] where P=(Fo^2^+2Fc^2^)/3'
_refine_ls_weighting_scheme calc
_refine_ls_wR_factor_gt 0.0614
_refine_ls_wR_factor_ref 0.0631
_reflns_number_gt 4324
_reflns_number_total 5286
_reflns_threshold_expression >2sigma(i)
_cod_data_source_file b719223a.txt
_cod_data_source_block 6
_cod_depositor_comments
;
The following automatic conversions were performed:
'_symmetry_cell_setting' value 'Monoclinic' changed to 'monoclinic'
according to '/home/saulius/struct/CIF-dictionaries/cif_core.dic'
dictionary named 'cif_core.dic' version 2.4.1 from 2010-06-29.

Automatic conversion script
Id: cif_fix_enum 1527 2010-12-29 10:47:43Z saulius 
;
_cod_original_sg_symbol_H-M P2(1)
_cod_database_code 7003744

loop_
_symmetry_equiv_pos_as_xyz
'x, y, z'
'-x, y+1/2, -z'

loop_
_atom_site_label
_atom_site_type_symbol
_atom_site_fract_x
_atom_site_fract_y
_atom_site_fract_z
_atom_site_U_iso_or_equiv
_atom_site_adp_type
_atom_site_occupancy
_atom_site_symmetry_multiplicity
_atom_site_calc_flag
_atom_site_refinement_flags
_atom_site_disorder_assembly
_atom_site_disorder_group
Ir1 Ir -0.91237(3) 0.09602(2) -0.52849(2) 0.02044(7) Uani 1 1 d . . .
N2 N -1.1404(7) -0.0096(4) -0.7554(6) 0.0192(13) Uani 1 1 d . . .
N1 N -1.1351(7) 0.0279(4) -0.6383(5) 0.0172(13) Uani 1 1 d . . .
N4 N -0.8466(6) -0.0632(4) -0.6809(6) 0.0186(13) Uani 1 1 d . . .
N3 N -0.7984(7) -0.0280(4) -0.5552(6) 0.0193(14) Uani 1 1 d . . .
N6 N -0.9276(6) 0.0781(4) -0.8234(6) 0.0185(17) Uani 1 1 d . . .
N5 N -0.7641(6) 0.0826(6) -0.8137(6) 0.022(2) Uani 1 1 d . . .
C23 C -1.3477(9) -0.0846(5) -0.9527(7) 0.0324(19) Uani 1 1 d . . .
H23A H -1.2546 -0.0869 -0.9799 0.049 Uiso 1 1 calc R . .
H23B H -1.4340 -0.0481 -1.0135 0.049 Uiso 1 1 calc R . .
H23C H -1.3872 -0.1468 -0.9496 0.049 Uiso 1 1 calc R . .
C22 C -1.2972(8) -0.0416(5) -0.8215(7) 0.0247(17) Uani 1 1 d . . .
C21 C -1.3876(9) -0.0241(5) -0.7444(7) 0.0251(17) Uani 1 1 d . . .
H21A H -1.4983 -0.0384 -0.7638 0.030 Uiso 1 1 calc R . .
C20 C -1.2843(8) 0.0184(4) -0.6339(7) 0.0191(15) Uani 1 1 d . . .
C19 C -1.3292(8) 0.0488(5) -0.5208(7) 0.0257(17) Uani 1 1 d . . .
H19A H -1.2347 0.0766 -0.4556 0.039 Uiso 1 1 calc R . .
H19B H -1.3646 -0.0042 -0.4847 0.039 Uiso 1 1 calc R . .
H19C H -1.4171 0.0937 -0.5498 0.039 Uiso 1 1 calc R . .
C18 C -0.7698(9) -0.1978(5) -0.7932(8) 0.037(2) Uani 1 1 d . . .
H18A H -0.8487 -0.1696 -0.8693 0.056 Uiso 1 1 calc R . .
H18B H -0.8049 -0.2599 -0.7835 0.056 Uiso 1 1 calc R . .
H18C H -0.6639 -0.2002 -0.8020 0.056 Uiso 1 1 calc R . .
C17 C -0.7570(8) -0.1413(5) -0.6761(8) 0.0233(17) Uani 1 1 d . . .
C16 C -0.6585(8) -0.1571(5) -0.5487(8) 0.0276(18) Uani 1 1 d . . .
H16A H -0.5839 -0.2058 -0.5173 0.033 Uiso 1 1 calc R . .
C15 C -0.6916(9) -0.0864(5) -0.4758(8) 0.0272(19) Uani 1 1 d . . .
C14 C -0.6273(9) -0.0755(5) -0.3316(8) 0.035(2) Uani 1 1 d . . .
H14A H -0.6710 -0.0194 -0.3091 0.053 Uiso 1 1 calc R . .
H14B H -0.5090 -0.0720 -0.2997 0.053 Uiso 1 1 calc R . .
H14C H -0.6606 -0.1281 -0.2931 0.053 Uiso 1 1 calc R . .
C13 C -1.1881(8) 0.1733(5) -0.9010(8) 0.032(2) Uani 1 1 d . . .
H13A H -1.2324 0.1196 -0.8732 0.049 Uiso 1 1 calc R . .
H13B H -1.2436 0.1819 -0.9929 0.049 Uiso 1 1 calc R . .
H13C H -1.2040 0.2275 -0.8558 0.049 Uiso 1 1 calc R . .
C12 C -1.0054(9) 0.1592(5) -0.8710(8) 0.0229(17) Uani 1 1 d . . .
C11 C -0.8947(9) 0.2176(5) -0.8941(7) 0.0294(19) Uani 1 1 d . . .
H11A H -0.9138 0.2776 -0.9282 0.035 Uiso 1 1 calc R . .
C10 C -0.7461(9) 0.1674(5) -0.8552(8) 0.0265(18) Uani 1 1 d . . .
C9 C -0.5826(9) 0.1965(6) -0.8552(9) 0.047(3) Uani 1 1 d . . .
H9A H -0.5050 0.1465 -0.8226 0.071 Uiso 1 1 calc R . .
H9B H -0.5452 0.2504 -0.8008 0.071 Uiso 1 1 calc R . .
H9C H -0.5916 0.2114 -0.9424 0.071 Uiso 1 1 calc R . .
C2 C -0.9928(9) 0.1905(5) -0.4151(8) 0.0315(19) Uani 1 1 d . . .
H2A H -1.0822 0.1665 -0.3897 0.038 Uiso 1 1 calc R . .
C1 C -1.0449(9) 0.2230(5) -0.5450(8) 0.0297(19) Uani 1 1 d . . .
H1A H -1.1639 0.2164 -0.5924 0.036 Uiso 1 1 calc R . .
C6 C -0.9700(9) 0.3039(5) -0.5915(9) 0.037(2) Uani 1 1 d . . .
H6A H -0.9975 0.3617 -0.5584 0.044 Uiso 1 1 calc R . .
H6B H -1.0159 0.3065 -0.6857 0.044 Uiso 1 1 calc R . .
C5 C -0.7802(10) 0.2941(6) -0.5451(9) 0.034(2) Uani 1 1 d . . .
H5B H -0.7298 0.3286 -0.4648 0.041 Uiso 1 1 calc R . .
H5C H -0.7420 0.3210 -0.6098 0.041 Uiso 1 1 calc R . .
C3 C -0.7238(9) 0.1890(6) -0.5220(8) 0.027(2) Uani 1 1 d . . .
H3A H -0.6597 0.1688 -0.5742 0.032 Uiso 1 1 calc R . .
C4 C -0.6767(8) 0.1465(5) -0.4030(7) 0.0235(17) Uani 1 1 d . . .
H4A H -0.5864 0.1016 -0.3863 0.028 Uiso 1 1 calc R . .
C7 C -0.6882(9) 0.1912(6) -0.2805(8) 0.038(2) Uani 1 1 d . . .
H7A H -0.6695 0.1438 -0.2140 0.046 Uiso 1 1 calc R . .
H7B H -0.6021 0.2378 -0.2478 0.046 Uiso 1 1 calc R . .
C8 C -0.8542(10) 0.2366(6) -0.3058(8) 0.040(2) Uani 1 1 d . . .
H8A H -0.8791 0.2340 -0.2270 0.048 Uiso 1 1 calc R . .
H8B H -0.8480 0.3018 -0.3271 0.048 Uiso 1 1 calc R . .
B1 B -0.9844(9) -0.0184(5) -0.7937(8) 0.0164(17) Uani 1 1 d . . .
H1 H -1.0111 -0.0590 -0.8723 0.03(2) Uiso 1 1 d R . .
N7 N -1.2318(13) 0.0410(7) -1.1839(9) 0.080(3) Uani 1 1 d . . .
C24 C -1.0928(16) 0.0235(8) -1.1586(10) 0.061(3) Uani 1 1 d . . .
C25 C -0.9185(13) 0.0053(7) -1.1302(11) 0.070(3) Uani 1 1 d . . .
H25A H -0.8869 0.0312 -1.1980 0.106 Uiso 1 1 calc R . .
H25B H -0.8996 -0.0608 -1.1254 0.106 Uiso 1 1 calc R . .
H25C H -0.8541 0.0335 -1.0487 0.106 Uiso 1 1 calc R . .

loop_
_atom_site_aniso_label
_atom_site_aniso_U_11
_atom_site_aniso_U_22
_atom_site_aniso_U_33
_atom_site_aniso_U_23
_atom_site_aniso_U_13
_atom_site_aniso_U_12
Ir1 0.01761(10) 0.01676(10) 0.02867(13) -0.0047(3) 0.01044(8) -0.0009(3)
N2 0.020(3) 0.020(3) 0.019(4) -0.006(3) 0.010(3) -0.003(3)
N1 0.024(3) 0.016(3) 0.014(3) 0.001(2) 0.009(2) 0.007(2)
N4 0.020(3) 0.014(3) 0.024(4) -0.001(2) 0.011(3) 0.000(2)
N3 0.016(3) 0.015(4) 0.029(4) -0.002(3) 0.011(3) 0.003(3)
N6 0.017(2) 0.011(5) 0.030(3) 0.005(2) 0.012(2) 0.003(2)
N5 0.019(2) 0.020(6) 0.033(3) 0.003(3) 0.015(2) -0.002(3)
C23 0.027(4) 0.031(4) 0.038(5) -0.008(4) 0.010(4) -0.011(3)
C22 0.022(4) 0.020(4) 0.033(5) 0.005(3) 0.010(3) 0.002(3)
C21 0.020(4) 0.022(4) 0.035(5) 0.004(3) 0.012(3) -0.006(3)
C20 0.021(3) 0.017(4) 0.019(4) 0.006(3) 0.006(3) -0.001(3)
C19 0.018(3) 0.033(4) 0.028(5) -0.004(3) 0.012(3) 0.001(3)
C18 0.028(4) 0.030(4) 0.055(6) -0.011(4) 0.019(4) 0.004(4)
C17 0.020(4) 0.014(3) 0.042(5) -0.003(3) 0.018(3) -0.002(3)
C16 0.018(4) 0.012(3) 0.054(6) 0.000(3) 0.015(4) 0.001(3)
C15 0.018(4) 0.023(4) 0.042(6) 0.001(4) 0.013(4) -0.005(3)
C14 0.031(4) 0.030(4) 0.037(5) 0.004(4) 0.005(4) 0.000(4)
C13 0.024(4) 0.024(4) 0.052(6) 0.013(4) 0.018(4) 0.008(3)
C12 0.022(4) 0.018(4) 0.035(5) 0.006(3) 0.017(4) 0.007(3)
C11 0.036(4) 0.013(4) 0.038(5) 0.007(3) 0.012(4) -0.002(3)
C10 0.029(4) 0.021(4) 0.038(5) 0.007(4) 0.023(4) 0.001(3)
C9 0.027(4) 0.038(5) 0.076(7) 0.018(5) 0.017(4) -0.005(4)
C2 0.033(4) 0.029(4) 0.043(6) -0.018(4) 0.026(4) -0.003(4)
C1 0.022(4) 0.025(4) 0.046(6) -0.018(4) 0.018(4) 0.002(3)
C6 0.033(4) 0.016(4) 0.065(6) -0.009(4) 0.022(4) -0.001(3)
C5 0.034(5) 0.023(5) 0.051(7) -0.004(4) 0.020(4) 0.002(4)
C3 0.012(4) 0.024(4) 0.045(6) -0.011(4) 0.010(4) 0.000(3)
C4 0.019(3) 0.034(4) 0.015(4) -0.010(3) 0.004(3) -0.009(3)
C7 0.023(4) 0.050(5) 0.041(6) -0.017(4) 0.011(4) -0.006(4)
C8 0.045(5) 0.037(5) 0.048(6) -0.019(4) 0.027(4) -0.007(4)
B1 0.016(4) 0.018(4) 0.017(5) -0.005(3) 0.009(3) -0.001(3)
N7 0.090(7) 0.089(7) 0.053(7) -0.002(5) 0.018(6) -0.021(6)
C24 0.079(8) 0.069(7) 0.037(7) -0.011(5) 0.023(6) -0.033(7)
C25 0.089(9) 0.059(7) 0.079(9) -0.014(6) 0.049(7) -0.012(7)

loop_
_atom_type_symbol
_atom_type_description
_atom_type_scat_dispersion_real
_atom_type_scat_dispersion_imag
_atom_type_scat_source
c c 0.0033 0.0016 'international tables vol c tables 4.2.6.8 and 6.1.1.4'
h h 0.0000 0.0000 'international tables vol c tables 4.2.6.8 and 6.1.1.4'
b b 0.0013 0.0007 'international tables vol c tables 4.2.6.8 and 6.1.1.4'
ir ir -1.4442 7.9887 'international tables vol c tables 4.2.6.8 and 6.1.1.4'
n n 0.0061 0.0033 'international tables vol c tables 4.2.6.8 and 6.1.1.4'

loop_
_geom_angle_atom_site_label_1
_geom_angle_atom_site_label_2
_geom_angle_atom_site_label_3
_geom_angle
_geom_angle_site_symmetry_1
_geom_angle_site_symmetry_3
_geom_angle_publ_flag
C3 Ir1 N3 98.0(3) . . ?
C3 Ir1 N1 148.9(3) . . ?
N3 Ir1 N1 84.8(2) . . ?
C3 Ir1 C1 81.4(3) . . ?
N3 Ir1 C1 167.9(3) . . ?
N1 Ir1 C1 89.5(2) . . ?
C3 Ir1 C2 89.7(3) . . ?
N3 Ir1 C2 153.0(3) . . ?
N1 Ir1 C2 101.7(2) . . ?
C1 Ir1 C2 38.9(3) . . ?
C3 Ir1 C4 37.7(3) . . ?
N3 Ir1 C4 89.3(3) . . ?
N1 Ir1 C4 171.8(3) . . ?
C1 Ir1 C4 97.3(3) . . ?
C2 Ir1 C4 81.1(3) . . ?
C22 N2 N1 108.5(6) . . ?
C22 N2 B1 128.4(6) . . ?
N1 N2 B1 123.0(5) . . ?
C20 N1 N2 107.0(5) . . ?
C20 N1 Ir1 137.2(5) . . ?
N2 N1 Ir1 115.3(4) . . ?
C17 N4 N3 107.5(5) . . ?
C17 N4 B1 130.7(6) . . ?
N3 N4 B1 121.7(5) . . ?
C15 N3 N4 108.5(6) . . ?
C15 N3 Ir1 134.1(6) . . ?
N4 N3 Ir1 117.3(4) . . ?
C12 N6 N5 110.1(6) . . ?
C12 N6 B1 134.4(5) . . ?
N5 N6 B1 115.0(6) . . ?
C10 N5 N6 105.1(7) . . ?
N2 C22 C21 106.9(7) . . ?
N2 C22 C23 122.9(6) . . ?
C21 C22 C23 130.2(7) . . ?
C20 C21 C22 107.2(6) . . ?
N1 C20 C21 110.4(6) . . ?
N1 C20 C19 123.7(6) . . ?
C21 C20 C19 125.9(6) . . ?
N4 C17 C16 108.2(6) . . ?
N4 C17 C18 123.6(7) . . ?
C16 C17 C18 128.2(6) . . ?
C17 C16 C15 106.9(7) . . ?
N3 C15 C16 108.8(8) . . ?
N3 C15 C14 122.9(7) . . ?
C16 C15 C14 128.3(7) . . ?
N6 C12 C11 108.2(6) . . ?
N6 C12 C13 122.5(6) . . ?
C11 C12 C13 129.1(7) . . ?
C12 C11 C10 105.1(6) . . ?
N5 C10 C11 111.4(6) . . ?
N5 C10 C9 119.4(7) . . ?
C11 C10 C9 129.2(7) . . ?
C1 C2 C8 122.2(7) . . ?
C1 C2 Ir1 70.6(4) . . ?
C8 C2 Ir1 114.3(5) . . ?
C2 C1 C6 125.4(7) . . ?
C2 C1 Ir1 70.6(4) . . ?
C6 C1 Ir1 113.6(5) . . ?
C1 C6 C5 111.0(6) . . ?
C6 C5 C3 111.9(6) . . ?
C4 C3 C5 123.2(7) . . ?
C4 C3 Ir1 73.0(4) . . ?
C5 C3 Ir1 114.2(5) . . ?
C3 C4 C7 124.6(7) . . ?
C3 C4 Ir1 69.3(4) . . ?
C7 C4 Ir1 111.0(5) . . ?
C8 C7 C4 112.4(7) . . ?
C2 C8 C7 112.9(6) . . ?
N4 B1 N6 109.5(5) . . ?
N4 B1 N2 108.3(6) . . ?
N6 B1 N2 111.2(6) . . ?
N7 C24 C25 177.4(13) . . ?

loop_
_geom_bond_atom_site_label_1
_geom_bond_atom_site_label_2
_geom_bond_distance
_geom_bond_site_symmetry_2
_geom_bond_publ_flag
Ir1 C3 2.094(7) . ?
Ir1 N3 2.108(6) . ?
Ir1 N1 2.114(6) . ?
Ir1 C1 2.127(7) . ?
Ir1 C2 2.128(7) . ?
Ir1 C4 2.140(6) . ?
N2 C22 1.370(8) . ?
N2 N1 1.386(8) . ?
N2 B1 1.565(9) . ?
N1 C20 1.323(8) . ?
N4 C17 1.355(8) . ?
N4 N3 1.390(8) . ?
N4 B1 1.521(9) . ?
N3 C15 1.320(9) . ?
N6 C12 1.352(8) . ?
N6 N5 1.388(7) . ?
N6 B1 1.543(9) . ?
N5 C10 1.329(11) . ?
C23 C22 1.487(10) . ?
C22 C21 1.375(10) . ?
C21 C20 1.367(9) . ?
C20 C19 1.502(9) . ?
C18 C17 1.495(10) . ?
C17 C16 1.374(10) . ?
C16 C15 1.387(10) . ?
C15 C14 1.491(11) . ?
C13 C12 1.514(9) . ?
C12 C11 1.368(9) . ?
C11 C10 1.403(10) . ?
C10 C9 1.482(10) . ?
C2 C1 1.417(11) . ?
C2 C8 1.513(10) . ?
C1 C6 1.509(10) . ?
C6 C5 1.546(11) . ?
C5 C3 1.577(11) . ?
C3 C4 1.369(11) . ?
C4 C7 1.532(10) . ?
C7 C8 1.514(10) . ?
N7 C24 1.164(13) . ?
C24 C25 1.456(15) . ?
